data_4062899
loop_
_publ_author_name
'Kuczkowski, Andreas'
'Fahrenholz, Sonja'
'Schulz, Stephan'
'Nieger, Martin'

_publ_section_title
;
 Reactions of Distibines Sb~2~R~4~ and Dibismuthine Bi~2~Et~4~ with
 Trialkyltrieles MR~3~
;
_journal_coden_ASTM ORGND7
_journal_issue 15
_journal_name_full Organometallics
_journal_page_first 3615
_journal_page_last 3621
_journal_paper_doi 10.1021/om049746m
_journal_volume 23
_journal_year 2004
_chemical_formula_moiety 'C12 H36 Ga3 Sb3'
_chemical_formula_sum 'C12 H36 Ga3 Sb3'
_chemical_formula_weight 754.82
_chemical_name_common ?
_space_group_IT_number 2
_symmetry_cell_setting triclinic
_symmetry_space_group_name_Hall '-P 1'
_symmetry_space_group_name_H-M 'P -1'
_cell_angle_alpha 101.056(1)
_cell_angle_beta 97.883(1)
_cell_angle_gamma 119.513(1)
_cell_formula_units_Z 2
_cell_length_a 10.3280(3)
_cell_length_b 10.4400(4)
_cell_length_c 13.4815(6)
_cell_measurement_temperature 123(2)
_cell_volume 1195.01(8)
_diffrn_ambient_temperature 123(2)
_exptl_crystal_density_diffrn 2.098
_cod_database_code 4062899

loop_
_symmetry_equiv_pos_as_xyz
'x, y, z'
'-x, -y, -z'

loop_
_atom_site_label
_atom_site_type_symbol
_atom_site_fract_x
_atom_site_fract_y
_atom_site_fract_z
_atom_site_U_iso_or_equiv
_atom_site_adp_type
_atom_site_occupancy
_atom_site_symmetry_multiplicity
_atom_site_calc_flag
_atom_site_refinement_flags
_atom_site_disorder_assembly
_atom_site_disorder_group
Sb1 Sb 0.29465(7) 0.37786(6) 0.17325(5) 0.02243(16) Uani 1 1 d . . .
Sb2 Sb 0.40902(6) 0.84887(6) 0.25172(4) 0.02087(16) Uani 1 1 d . . .
Sb3 Sb 0.73389(6) 0.73785(6) 0.27169(4) 0.02038(16) Uani 1 1 d . . .
Ga1 Ga 0.57810(10) 0.43574(10) 0.17335(7) 0.0213(2) Uani 1 1 d . . .
Ga2 Ga 0.20271(11) 0.56495(10) 0.25231(7) 0.0216(2) Uani 1 1 d . . .
Ga3 Ga 0.70730(11) 0.97598(10) 0.25743(7) 0.0196(2) Uani 1 1 d . . .
C1 C 0.1403(11) 0.2409(10) 0.0169(7) 0.033(2) Uani 1 1 d . . .
H1A H 0.1665 0.3049 -0.0305 0.050 Uiso 1 1 calc R . .
H1B H 0.0333 0.2027 0.0192 0.050 Uiso 1 1 calc R . .
H1C H 0.1513 0.1533 -0.0087 0.050 Uiso 1 1 calc R . .
C2 C 0.2038(12) 0.2051(11) 0.2525(8) 0.036(2) Uani 1 1 d . . .
H2A H 0.2631 0.2495 0.3265 0.055 Uiso 1 1 calc R . .
H2B H 0.2119 0.1180 0.2195 0.055 Uiso 1 1 calc R . .
H2C H 0.0951 0.1690 0.2476 0.055 Uiso 1 1 calc R . .
C3 C 0.6375(11) 0.3448(10) 0.2733(7) 0.028(2) Uani 1 1 d . . .
H3A H 0.6253 0.3813 0.3419 0.041 Uiso 1 1 calc R . .
H3B H 0.7455 0.3761 0.2806 0.041 Uiso 1 1 calc R . .
H3C H 0.5710 0.2320 0.2469 0.041 Uiso 1 1 calc R . .
C4 C 0.5903(10) 0.3801(11) 0.0273(7) 0.029(2) Uani 1 1 d . . .
H4A H 0.5576 0.4327 -0.0132 0.043 Uiso 1 1 calc R . .
H4B H 0.5224 0.2682 -0.0050 0.043 Uiso 1 1 calc R . .
H4C H 0.6971 0.4120 0.0279 0.043 Uiso 1 1 calc R . .
C5 C 0.3981(10) 1.0023(9) 0.3778(7) 0.0232(19) Uani 1 1 d . . .
H5A H 0.4444 0.9998 0.4454 0.035 Uiso 1 1 calc R . .
H5B H 0.2899 0.9691 0.3724 0.035 Uiso 1 1 calc R . .
H5C H 0.4550 1.1076 0.3730 0.035 Uiso 1 1 calc R . .
C6 C 0.3004(11) 0.8857(11) 0.1233(7) 0.030(2) Uani 1 1 d . . .
H6A H 0.2952 0.8227 0.0570 0.045 Uiso 1 1 calc R . .
H6B H 0.3604 0.9950 0.1271 0.045 Uiso 1 1 calc R . .
H6C H 0.1955 0.8564 0.1267 0.045 Uiso 1 1 calc R . .
C7 C 0.2106(12) 0.5640(11) 0.4012(8) 0.039(3) Uani 1 1 d . . .
H7A H 0.3162 0.6005 0.4392 0.059 Uiso 1 1 calc R . .
H7B H 0.1402 0.4588 0.4026 0.059 Uiso 1 1 calc R . .
H7C H 0.1793 0.6323 0.4347 0.059 Uiso 1 1 calc R . .
C8 C 0.0016(10) 0.4962(11) 0.1534(8) 0.037(2) Uani 1 1 d . . .
H8A H 0.0165 0.5025 0.0838 0.056 Uiso 1 1 calc R . .
H8B H -0.0352 0.5630 0.1796 0.056 Uiso 1 1 calc R . .
H8C H -0.0749 0.3893 0.1482 0.056 Uiso 1 1 calc R . .
C9 C 0.9765(9) 0.8234(11) 0.3148(8) 0.031(2) Uani 1 1 d . . .
H9A H 1.0164 0.8362 0.2532 0.046 Uiso 1 1 calc R . .
H9B H 0.9926 0.7498 0.3414 0.046 Uiso 1 1 calc R . .
H9C H 1.0313 0.9231 0.3696 0.046 Uiso 1 1 calc R . .
C10 C 0.6966(13) 0.7283(11) 0.4246(7) 0.036(2) Uani 1 1 d . . .
H10A H 0.5876 0.6900 0.4207 0.054 Uiso 1 1 calc R . .
H10B H 0.7616 0.8319 0.4751 0.054 Uiso 1 1 calc R . .
H10C H 0.7235 0.6588 0.4474 0.054 Uiso 1 1 calc R . .
C11 C 0.8371(10) 1.1354(9) 0.3953(7) 0.026(2) Uani 1 1 d . . .
H11A H 0.8086 1.0899 0.4520 0.038 Uiso 1 1 calc R . .
H11B H 0.8203 1.2209 0.4017 0.038 Uiso 1 1 calc R . .
H11C H 0.9463 1.1741 0.4002 0.038 Uiso 1 1 calc R . .
C12 C 0.7431(11) 1.0379(10) 0.1291(7) 0.031(2) Uani 1 1 d . . .
H12A H 0.6725 0.9491 0.0670 0.046 Uiso 1 1 calc R . .
H12B H 0.8501 1.0740 0.1281 0.046 Uiso 1 1 calc R . .
H12C H 0.7244 1.1211 0.1287 0.046 Uiso 1 1 calc R . .

loop_
_atom_site_aniso_label
_atom_site_aniso_U_11
_atom_site_aniso_U_22
_atom_site_aniso_U_33
_atom_site_aniso_U_23
_atom_site_aniso_U_13
_atom_site_aniso_U_12
Sb1 0.0224(3) 0.0222(3) 0.0271(3) 0.0073(2) 0.0089(3) 0.0144(3)
Sb2 0.0178(3) 0.0205(3) 0.0227(3) 0.0067(2) 0.0049(2) 0.0091(2)
Sb3 0.0186(3) 0.0182(3) 0.0249(3) 0.0054(2) 0.0056(2) 0.0107(2)
Ga1 0.0181(5) 0.0184(4) 0.0199(5) 0.0056(4) 0.0017(4) 0.0053(4)
Ga2 0.0208(5) 0.0150(4) 0.0263(5) 0.0022(4) 0.0023(4) 0.0101(4)
Ga3 0.0214(5) 0.0245(5) 0.0172(5) 0.0034(4) 0.0029(4) 0.0168(4)
C1 0.029(5) 0.029(5) 0.026(5) -0.004(4) 0.005(4) 0.009(4)
C2 0.041(6) 0.032(5) 0.045(6) 0.021(5) 0.022(5) 0.019(5)
C3 0.033(5) 0.028(5) 0.030(5) 0.005(4) 0.007(4) 0.024(4)
C4 0.024(5) 0.035(5) 0.029(5) 0.004(4) 0.005(4) 0.018(4)
C5 0.025(5) 0.020(4) 0.023(5) 0.002(4) 0.003(4) 0.013(4)
C6 0.032(5) 0.042(5) 0.022(5) 0.014(4) 0.002(4) 0.023(5)
C7 0.045(6) 0.024(5) 0.045(6) 0.011(4) 0.026(5) 0.013(5)
C8 0.023(5) 0.031(5) 0.051(6) 0.002(5) 0.005(5) 0.014(4)
C9 0.009(4) 0.033(5) 0.048(6) 0.009(4) 0.001(4) 0.013(4)
C10 0.053(6) 0.034(5) 0.024(5) 0.008(4) 0.017(5) 0.024(5)
C11 0.024(5) 0.023(4) 0.028(5) 0.003(4) 0.005(4) 0.014(4)
C12 0.034(5) 0.029(5) 0.037(5) 0.017(4) 0.018(4) 0.018(4)

loop_
_geom_bond_atom_site_label_1
_geom_bond_atom_site_label_2
_geom_bond_distance
_geom_bond_site_symmetry_2
_geom_bond_publ_flag
Sb1 C2 2.150(9) . ?
Sb1 C1 2.170(9) . ?
Sb1 Ga2 2.6757(11) . ?
Sb1 Ga1 2.6815(11) . ?
Sb2 C6 2.134(8) . ?
Sb2 C5 2.157(8) . ?
Sb2 Ga2 2.6679(10) . ?
Sb2 Ga3 2.6693(11) . ?
Sb3 C9 2.147(8) . ?
Sb3 C10 2.160(9) . ?
Sb3 Ga1 2.6656(10) . ?
Sb3 Ga3 2.6710(11) . ?
Ga1 C3 1.983(9) . ?
Ga1 C4 1.983(9) . ?
Ga2 C7 2.000(10) . ?
Ga2 C8 2.003(9) . ?
Ga3 C12 1.979(9) . ?
Ga3 C11 1.989(8) . ?
C1 H1A 0.9800 . ?
C1 H1B 0.9800 . ?
C1 H1C 0.9800 . ?
C2 H2A 0.9800 . ?
C2 H2B 0.9800 . ?
C2 H2C 0.9800 . ?
C3 H3A 0.9800 . ?
C3 H3B 0.9800 . ?
C3 H3C 0.9800 . ?
C4 H4A 0.9800 . ?
C4 H4B 0.9800 . ?
C4 H4C 0.9800 . ?
C5 H5A 0.9800 . ?
C5 H5B 0.9800 . ?
C5 H5C 0.9800 . ?
C6 H6A 0.9800 . ?
C6 H6B 0.9800 . ?
C6 H6C 0.9800 . ?
C7 H7A 0.9800 . ?
C7 H7B 0.9800 . ?
C7 H7C 0.9800 . ?
C8 H8A 0.9800 . ?
C8 H8B 0.9800 . ?
C8 H8C 0.9800 . ?
C9 H9A 0.9800 . ?
C9 H9B 0.9800 . ?
C9 H9C 0.9800 . ?
C10 H10A 0.9800 . ?
C10 H10B 0.9800 . ?
C10 H10C 0.9800 . ?
C11 H11A 0.9800 . ?
C11 H11B 0.9800 . ?
C11 H11C 0.9800 . ?
C12 H12A 0.9800 . ?
C12 H12B 0.9800 . ?
C12 H12C 0.9800 . ?
